data_7715580
loop_
_publ_author_name
'Muralidharan, Abhishek V.'
'Frenette, Brandon L.'
'Wicke, Julius'
'Oma&#xf1;a, Alvaro A'
'Ferguson, Michael J.'
'Rivard, Eric'

_publ_section_title
;
 Frustrated Lewis pair adducts of alkynyl-capped tetrelenes.
;
_journal_issue 16
_journal_name_full 'Dalton transactions (Cambridge, England : 2003)'
_journal_page_first 7206
_journal_page_last 7212
_journal_paper_doi 10.1039/d4dt00795f
_journal_volume 53
_journal_year 2024
_chemical_formula_moiety 'C33 H59 B Li O P Si'
_chemical_formula_sum 'C33 H59 B Li O P Si'
_chemical_formula_weight 548.61
_chemical_properties_physical Air-sensitive,Moisture-sensitive,Oxygen-sensitive
_space_group_crystal_system monoclinic
_space_group_IT_number 14
_space_group_name_Hall '-P 2yn'
_space_group_name_H-M_alt 'P 1 21/n 1'
_atom_sites_solution_hydrogens geom
_atom_sites_solution_primary dual
_audit_creation_date 2024-03-04
_audit_creation_method
;
Olex2 1.5
(compiled 2024.02.16 svn.r378c4104 for OlexSys, GUI svn.r6928)
;
_audit_update_record
;
2024-03-05 deposited with the CCDC.	2024-04-01 downloaded from the CCDC.
;
_cell_angle_alpha 90
_cell_angle_beta 98.843(3)
_cell_angle_gamma 90
_cell_formula_units_Z 4
_cell_length_a 9.528(2)
_cell_length_b 20.445(5)
_cell_length_c 17.796(5)
_cell_measurement_reflns_used 3522
_cell_measurement_temperature 193(2)
_cell_measurement_theta_max 18.965
_cell_measurement_theta_min 2.292
_cell_volume 3425.5(15)
_computing_cell_refinement 'SAINT V8.38A (Bruker, 2018)'
_computing_data_reduction 'SAINT V8.38A (Bruker, 2018)'
_computing_molecular_graphics 'Olex2 1.5 (Dolomanov et al., 2009)'
_computing_publication_material 'Olex2 1.5 (Dolomanov et al., 2009)'
_computing_structure_refinement 'SHELXL 2019/2 (Sheldrick, 2015)'
_computing_structure_solution 'SHELXT  (Sheldrick, 2015)'
_diffrn_ambient_temperature 193.15
_diffrn_measured_fraction_theta_full 1.000
_diffrn_measured_fraction_theta_max 0.997
_diffrn_measurement_device_type 'Bruker APEX-II CCD'
_diffrn_measurement_method '\w scans'
_diffrn_radiation_monochromator 'Graphite flat monochromator (002)'
_diffrn_radiation_type MoK\a
_diffrn_radiation_wavelength 0.71073
_diffrn_reflns_av_R_equivalents 0.1474
_diffrn_reflns_av_unetI/netI 0.0762
_diffrn_reflns_Laue_measured_fraction_full 1.000
_diffrn_reflns_Laue_measured_fraction_max 0.997
_diffrn_reflns_limit_h_max 11
_diffrn_reflns_limit_h_min -11
_diffrn_reflns_limit_k_max 24
_diffrn_reflns_limit_k_min 0
_diffrn_reflns_limit_l_max 21
_diffrn_reflns_limit_l_min 0
_diffrn_reflns_number 6303
_diffrn_reflns_point_group_measured_fraction_full 1.000
_diffrn_reflns_point_group_measured_fraction_max 0.997
_diffrn_reflns_theta_full 25.242
_diffrn_reflns_theta_max 25.401
_diffrn_reflns_theta_min 1.527
_diffrn_standards_number 0
_exptl_absorpt_coefficient_mu 0.138
_exptl_absorpt_correction_T_max 0.861965
_exptl_absorpt_correction_T_min 0.683673
_exptl_absorpt_correction_type multi-scan
_exptl_absorpt_process_details
;
 TWINABS 2012/1: Bruker AXS Inc., Madison, Wisconsin, USA
;
_exptl_crystal_colour colourless
_exptl_crystal_colour_primary colourless
_exptl_crystal_density_diffrn 1.064
_exptl_crystal_description plate
_exptl_crystal_F_000 1208
_exptl_crystal_recrystallization_method 'Re-crystallisation from solvent: pentane'
_exptl_crystal_size_max 0.258
_exptl_crystal_size_mid 0.198
_exptl_crystal_size_min 0.05
_refine_diff_density_max 0.676
_refine_diff_density_min -0.456
_refine_diff_density_rms 0.063
_refine_ls_extinction_method none
_refine_ls_goodness_of_fit_ref 1.057
_refine_ls_hydrogen_treatment constr
_refine_ls_matrix_type full
_refine_ls_number_parameters 363
_refine_ls_number_reflns 6303
_refine_ls_number_restraints 42
_refine_ls_restrained_S_all 1.073
_refine_ls_R_factor_all 0.1458
_refine_ls_R_factor_gt 0.0875
_refine_ls_shift/su_max 0.001
_refine_ls_shift/su_mean 0.000
_refine_ls_structure_factor_coef Fsqd
_refine_ls_weighting_details 'w=1/[\s^2^(Fo^2^)+(0.1443P)^2^] where P=(Fo^2^+2Fc^2^)/3'
_refine_ls_weighting_scheme calc
_refine_ls_wR_factor_gt 0.2221
_refine_ls_wR_factor_ref 0.2581
_reflns_Friedel_coverage 0.000
_reflns_number_gt 3670
_reflns_number_total 6303
_reflns_threshold_expression 'I > 2\s(I)'
_cod_data_source_file d4dt00795f3.cif
_cod_data_source_block PB(LiCCSiMe3)
_cod_depositor_comments 'Adding full bibliography for 7715580--7715582.cif.'
_cod_original_cell_volume 3425.2(15)
_cod_database_code 7715580
_shelx_shelxl_version_number 2019/2
_shelx_space_group_comment
;
The symmetry employed for this shelxl refinement is uniquely defined
by the following loop, which should always be used as a source of
symmetry information in preference to the above space-group names.
They are only intended as comments.
;
_shelx_estimated_absorpt_t_max 0.993
_shelx_estimated_absorpt_t_min 0.965
_olex2_refinement_description
;
1. Fixed Uiso
 At 1.2 times of:
  All C(H) groups, All C(H,H) groups, All C(H,H,H,H) groups
 At 1.5 times of:
  All C(H,H,H) groups
2. Restrained distances
 C32-C33 = C30-C31
 1.5 with sigma of 0.01
 C19-C24B \\sim C24B-C24A \\sim C19-C20
 with sigma of 0.02
 C20-C21B \\sim C21B-C21A \\sim C24B-C23B \\sim C24A-C23A
 with sigma of 0.02
 C23B-C22B \\sim C23A-C22A \\sim C21A-C22A \\sim C21B-C22B
 with sigma of 0.02
3. Uiso/Uaniso restraints and constraints
Uanis(C33) \\sim Ueq, Uanis(C31) \\sim Ueq, Uanis(C30) \\sim Ueq, Uanis(C32)
\\sim Ueq: with sigma of 0.01 and sigma for terminal atoms of 0.02
Uanis(C31) = Uanis(C33)
4. Rigid body (RIGU) restrains
 C31, C30, C32, C33
 with sigma for 1-2 distances of 0.004 and sigma for 1-3 distances of 0.004
5. Others
 Sof(H19A)=Sof(H20C)=Sof(H20D)=Sof(C24B)=Sof(H24C)=Sof(H24D)=Sof(C23B)=
 Sof(H23C)=Sof(H23D)=Sof(C22B)=Sof(H22C)=Sof(H22D)=Sof(C21B)=Sof(H21C)=
 Sof(H21D)=1-FVAR(1)
 Sof(H19)=Sof(C24A)=Sof(H24A)=Sof(H24B)=Sof(C23A)=Sof(H23A)=Sof(H23B)=
 Sof(C22A)=Sof(H22A)=Sof(H22B)=Sof(C21A)=Sof(H21A)=Sof(H21B)=Sof(H20A)=
 Sof(H20B)=FVAR(1)
6.a Ternary CH refined with riding coordinates:
 C10(H10), C7(H7), C19(H19), C19(H19A), C13(H13)
6.b Secondary CH2 refined with riding coordinates:
 C24A(H24A,H24B), C23A(H23A,H23B), C22A(H22A,H22B), C21A(H21A,H21B), C20(H20A,
 H20B), C20(H20C,H20D), C14(H14A,H14B), C15(H15A,H15B), C16(H16A,H16B),
 C17(H17A,H17B), C18(H18A,H18B), C32(H32A,H32B), C30(H30A,H30B), C24B(H24C,
 H24D), C23B(H23C,H23D), C22B(H22C,H22D), C21B(H21C,H21D)
6.c Aromatic/amide H refined with riding coordinates:
 C3(H3), C4(H4), C5(H5), C6(H6)
6.d Idealised Me refined as rotating group:
 C12(H12A,H12B,H12C), C11(H11A,H11B,H11C), C9(H9A,H9B,H9C), C8(H8A,H8B,H8C),
 C27(H27A,H27B,H27C), C28(H28A,H28B,H28C), C29(H29A,H29B,H29C), C33(H33A,H33B,
 H33C), C31(H31A,H31B,H31C)
;
_olex2_submission_special_instructions 'No special instructions were received'

loop_
_space_group_symop_operation_xyz
'x, y, z'
'-x+1/2, y+1/2, -z+1/2'
'-x, -y, -z'
'x-1/2, -y-1/2, z-1/2'

loop_
_atom_site_label
_atom_site_type_symbol
_atom_site_fract_x
_atom_site_fract_y
_atom_site_fract_z
_atom_site_U_iso_or_equiv
_atom_site_adp_type
_atom_site_occupancy
_atom_site_site_symmetry_order
_atom_site_calc_flag
_atom_site_refinement_flags_posn
_atom_site_refinement_flags_adp
_atom_site_refinement_flags_occupancy
_atom_site_disorder_assembly
_atom_site_disorder_group
P1 P 0.86224(11) 0.60956(6) 0.19052(6) 0.0482(3) Uani 1 1 d . . . . .
Si1 Si 0.53081(14) 0.79488(6) 0.27279(8) 0.0538(4) Uani 1 1 d . . . . .
C1 C 0.8951(4) 0.55719(19) 0.2749(2) 0.0406(9) Uani 1 1 d . . . . .
C2 C 0.7932(4) 0.54763(18) 0.3236(2) 0.0387(9) Uani 1 1 d . . . . .
C3 C 0.8384(4) 0.50629(19) 0.3859(2) 0.0455(10) Uani 1 1 d . . . . .
H3 H 0.774088 0.498082 0.420674 0.055 Uiso 1 1 calc R U . . .
C4 C 0.9696(5) 0.4771(2) 0.3997(2) 0.0505(11) Uani 1 1 d . . . . .
H4 H 0.992649 0.448916 0.442231 0.061 Uiso 1 1 calc R U . . .
C5 C 1.0666(5) 0.4884(2) 0.3526(2) 0.0493(10) Uani 1 1 d . . . . .
H5 H 1.158782 0.469635 0.362823 0.059 Uiso 1 1 calc R U . . .
C6 C 1.0291(4) 0.5273(2) 0.2905(2) 0.0492(10) Uani 1 1 d . . . . .
H6 H 1.095771 0.534441 0.256790 0.059 Uiso 1 1 calc R U . . .
C10 C 0.9212(6) 0.5566(3) 0.1154(3) 0.0731(16) Uani 1 1 d . . . . .
H10 H 1.018289 0.539418 0.134710 0.088 Uiso 1 1 calc R U . . .
C12 C 0.8187(8) 0.4987(3) 0.0995(3) 0.098(2) Uani 1 1 d . . . . .
H12A H 0.815630 0.474531 0.146752 0.147 Uiso 1 1 calc R U . . .
H12B H 0.851508 0.469610 0.061985 0.147 Uiso 1 1 calc R U . . .
H12C H 0.723454 0.514916 0.079529 0.147 Uiso 1 1 calc R U . . .
C11 C 0.9270(8) 0.5943(3) 0.0429(3) 0.105(2) Uani 1 1 d . . . . .
H11A H 0.998444 0.628947 0.052593 0.158 Uiso 1 1 calc R U . . .
H11B H 0.833799 0.613741 0.025065 0.158 Uiso 1 1 calc R U . . .
H11C H 0.952365 0.564516 0.003928 0.158 Uiso 1 1 calc R U . . .
C7 C 1.0044(5) 0.6721(3) 0.2099(3) 0.0685(14) Uani 1 1 d . . . . .
H7 H 1.095142 0.652752 0.198388 0.082 Uiso 1 1 calc R U . . .
C9 C 1.0265(6) 0.6938(3) 0.2912(3) 0.0864(18) Uani 1 1 d . . . . .
H9A H 0.936271 0.709289 0.304639 0.130 Uiso 1 1 calc R U . . .
H9B H 1.096314 0.729352 0.298129 0.130 Uiso 1 1 calc R U . . .
H9C H 1.061496 0.656952 0.324061 0.130 Uiso 1 1 calc R U . . .
C8 C 0.9677(6) 0.7321(3) 0.1585(4) 0.097(2) Uani 1 1 d . . . . .
H8A H 0.952812 0.718299 0.105159 0.145 Uiso 1 1 calc R U . . .
H8B H 1.045999 0.763596 0.167129 0.145 Uiso 1 1 calc R U . . .
H8C H 0.880825 0.752539 0.170573 0.145 Uiso 1 1 calc R U . . .
C19 C 0.5401(4) 0.53090(19) 0.2419(2) 0.0438(10) Uani 1 1 d D . . . .
H19 H 0.607873 0.523912 0.204911 0.053 Uiso 0.897(7) 1 calc R U P A 1
H19A H 0.443794 0.551502 0.234953 0.053 Uiso 0.103(7) 1 calc R U P A 2
C24A C 0.4061(5) 0.5584(2) 0.1947(2) 0.0466(13) Uani 0.897(7) 1 d D . P A 1
H24A H 0.332686 0.564790 0.227755 0.056 Uiso 0.897(7) 1 calc R U P A 1
H24B H 0.427707 0.601703 0.174184 0.056 Uiso 0.897(7) 1 calc R U P A 1
C23A C 0.3483(5) 0.5134(3) 0.1291(3) 0.0552(14) Uani 0.897(7) 1 d D . P A 1
H23A H 0.259031 0.531875 0.101459 0.066 Uiso 0.897(7) 1 calc R U P A 1
H23B H 0.417722 0.510521 0.093165 0.066 Uiso 0.897(7) 1 calc R U P A 1
C22A C 0.3202(5) 0.4458(3) 0.1576(3) 0.0634(16) Uani 0.897(7) 1 d D . P A 1
H22A H 0.242717 0.448050 0.188744 0.076 Uiso 0.897(7) 1 calc R U P A 1
H22B H 0.288606 0.416807 0.113661 0.076 Uiso 0.897(7) 1 calc R U P A 1
C21A C 0.4508(6) 0.4170(3) 0.2047(4) 0.0629(16) Uani 0.897(7) 1 d D . P A 1
H21A H 0.524565 0.409632 0.172017 0.075 Uiso 0.897(7) 1 calc R U P A 1
H21B H 0.426713 0.374163 0.225337 0.075 Uiso 0.897(7) 1 calc R U P A 1
C20 C 0.5086(5) 0.46232(19) 0.2698(2) 0.0537(11) Uani 1 1 d D . . . .
H20A H 0.596976 0.443386 0.298030 0.064 Uiso 0.897(7) 1 calc R U P A 1
H20B H 0.438599 0.465680 0.305381 0.064 Uiso 0.897(7) 1 calc R U P A 1
H20C H 0.490707 0.466219 0.322987 0.064 Uiso 0.103(7) 1 calc R U P A 2
H20D H 0.595362 0.435475 0.270710 0.064 Uiso 0.103(7) 1 calc R U P A 2
C13 C 0.5609(4) 0.57671(18) 0.3912(2) 0.0370(9) Uani 1 1 d . . . . .
H13 H 0.568424 0.530809 0.410790 0.044 Uiso 1 1 calc R U . . .
C14 C 0.4035(4) 0.5954(2) 0.3830(2) 0.0444(10) Uani 1 1 d . . . . .
H14A H 0.390964 0.640336 0.362272 0.053 Uiso 1 1 calc R U . . .
H14B H 0.347658 0.565444 0.346196 0.053 Uiso 1 1 calc R U . . .
C15 C 0.3457(5) 0.5923(2) 0.4586(2) 0.0534(11) Uani 1 1 d . . . . .
H15A H 0.245277 0.606694 0.450520 0.064 Uiso 1 1 calc R U . . .
H15B H 0.348838 0.546524 0.476828 0.064 Uiso 1 1 calc R U . . .
C16 C 0.4306(5) 0.6352(2) 0.5186(2) 0.0578(12) Uani 1 1 d . . . . .
H16A H 0.394187 0.629841 0.567420 0.069 Uiso 1 1 calc R U . . .
H16B H 0.418948 0.681612 0.503120 0.069 Uiso 1 1 calc R U . . .
C17 C 0.5872(5) 0.6170(2) 0.5292(2) 0.0557(11) Uani 1 1 d . . . . .
H17A H 0.600087 0.572353 0.550544 0.067 Uiso 1 1 calc R U . . .
H17B H 0.641811 0.647660 0.565648 0.067 Uiso 1 1 calc R U . . .
C18 C 0.6437(4) 0.6198(2) 0.4538(2) 0.0461(10) Uani 1 1 d . . . . .
H18A H 0.744444 0.605850 0.462202 0.055 Uiso 1 1 calc R U . . .
H18B H 0.640494 0.665687 0.435829 0.055 Uiso 1 1 calc R U . . .
C25 C 0.6176(4) 0.6532(2) 0.2871(2) 0.0426(9) Uani 1 1 d . . . . .
C26 C 0.5903(4) 0.7099(2) 0.2733(2) 0.0462(10) Uani 1 1 d . . . . .
C27 C 0.4914(8) 0.8126(3) 0.3684(3) 0.104(2) Uani 1 1 d . . . . .
H27A H 0.408439 0.787117 0.377447 0.156 Uiso 1 1 calc R U . . .
H27B H 0.471341 0.859312 0.372608 0.156 Uiso 1 1 calc R U . . .
H27C H 0.573372 0.800679 0.406225 0.156 Uiso 1 1 calc R U . . .
C28 C 0.3650(6) 0.8035(3) 0.2040(3) 0.0814(16) Uani 1 1 d . . . . .
H28A H 0.385631 0.796849 0.152280 0.122 Uiso 1 1 calc R U . . .
H28B H 0.325676 0.847401 0.208239 0.122 Uiso 1 1 calc R U . . .
H28C H 0.295832 0.770770 0.215121 0.122 Uiso 1 1 calc R U . . .
C29 C 0.6696(6) 0.8500(2) 0.2477(3) 0.0790(16) Uani 1 1 d . . . . .
H29A H 0.635917 0.895342 0.247350 0.118 Uiso 1 1 calc R U . . .
H29B H 0.690760 0.838605 0.197123 0.118 Uiso 1 1 calc R U . . .
H29C H 0.755757 0.845455 0.285194 0.118 Uiso 1 1 calc R U . . .
B1 B 0.6281(5) 0.5765(2) 0.3106(2) 0.0382(10) Uani 1 1 d . . . . .
Li1 Li 0.6237(8) 0.6619(4) 0.1630(4) 0.063(2) Uani 1 1 d . . . . .
C32 C 0.4579(13) 0.6553(6) 0.0069(7) 0.190(4) Uani 1 1 d D U . . .
H32A H 0.469528 0.668844 -0.045167 0.228 Uiso 1 1 calc R U . . .
H32B H 0.473237 0.607659 0.013614 0.228 Uiso 1 1 calc R U . . .
C33 C 0.3276(14) 0.6772(7) 0.0287(8) 0.238(4) Uani 1 1 d D U . . .
H33A H 0.249369 0.649856 0.003958 0.357 Uiso 1 1 calc R U . . .
H33B H 0.310616 0.722791 0.013010 0.357 Uiso 1 1 calc R U . . .
H33C H 0.333478 0.673836 0.084011 0.357 Uiso 1 1 calc R U . . .
O1 O 0.5441(4) 0.69493(19) 0.0672(2) 0.0814(11) Uani 1 1 d . . . . .
C30 C 0.6044(8) 0.7482(4) 0.0297(5) 0.118(2) Uani 1 1 d D U . . .
H30A H 0.679209 0.769156 0.066698 0.141 Uiso 1 1 calc R U . . .
H30B H 0.650727 0.730032 -0.011826 0.141 Uiso 1 1 calc R U . . .
C31 C 0.5051(13) 0.7977(6) -0.0016(8) 0.238(4) Uani 1 1 d D U . . .
H31A H 0.550436 0.826675 -0.034531 0.357 Uiso 1 1 calc R U . . .
H31B H 0.475186 0.823178 0.039812 0.357 Uiso 1 1 calc R U . . .
H31C H 0.421949 0.776843 -0.031354 0.357 Uiso 1 1 calc R U . . .
C24B C 0.554(4) 0.512(2) 0.1623(14) 0.073(15) Uiso 0.103(7) 1 d D . P A 2
H24C H 0.636973 0.482812 0.164749 0.088 Uiso 0.103(7) 1 calc R U P A 2
H24D H 0.575990 0.552279 0.135483 0.088 Uiso 0.103(7) 1 calc R U P A 2
C23B C 0.429(4) 0.4785(16) 0.113(2) 0.048(11) Uiso 0.103(7) 1 d D . P A 2
H23C H 0.342430 0.505610 0.111543 0.058 Uiso 0.103(7) 1 calc R U P A 2
H23D H 0.449485 0.474539 0.060177 0.058 Uiso 0.103(7) 1 calc R U P A 2
C22B C 0.402(6) 0.4112(17) 0.143(2) 0.068(14) Uiso 0.103(7) 1 d D . P A 2
H22C H 0.315226 0.391451 0.114312 0.082 Uiso 0.103(7) 1 calc R U P A 2
H22D H 0.483612 0.381761 0.140603 0.082 Uiso 0.103(7) 1 calc R U P A 2
C21B C 0.384(4) 0.425(2) 0.225(2) 0.057(14) Uiso 0.103(7) 1 d D . P A 2
H21C H 0.372542 0.382533 0.250379 0.069 Uiso 0.103(7) 1 calc R U P A 2
H21D H 0.295565 0.450207 0.224839 0.069 Uiso 0.103(7) 1 calc R U P A 2

loop_
_atom_site_aniso_label
_atom_site_aniso_U_11
_atom_site_aniso_U_22
_atom_site_aniso_U_33
_atom_site_aniso_U_23
_atom_site_aniso_U_13
_atom_site_aniso_U_12
P1 0.0292(6) 0.0708(7) 0.0467(7) 0.0133(5) 0.0123(5) 0.0018(5)
Si1 0.0466(8) 0.0509(7) 0.0633(8) 0.0034(6) 0.0063(6) 0.0052(5)
C1 0.030(2) 0.054(2) 0.038(2) 0.0021(17) 0.0060(17) -0.0039(17)
C2 0.032(2) 0.047(2) 0.038(2) -0.0016(16) 0.0084(17) -0.0019(16)
C3 0.041(2) 0.053(2) 0.045(2) 0.0076(18) 0.0141(19) 0.0027(18)
C4 0.047(3) 0.053(2) 0.050(3) 0.0062(19) 0.003(2) 0.0064(19)
C5 0.032(2) 0.055(2) 0.059(3) 0.001(2) 0.001(2) 0.0027(18)
C6 0.027(2) 0.066(3) 0.056(3) 0.005(2) 0.0084(19) -0.0013(18)
C10 0.054(3) 0.120(4) 0.050(3) 0.018(3) 0.025(2) 0.030(3)
C12 0.116(6) 0.104(5) 0.083(4) -0.019(3) 0.041(4) 0.010(4)
C11 0.121(6) 0.148(6) 0.058(4) 0.016(3) 0.047(4) 0.024(4)
C7 0.032(3) 0.088(4) 0.085(4) 0.031(3) 0.006(2) -0.006(2)
C9 0.078(4) 0.081(4) 0.093(4) 0.014(3) -0.008(3) -0.028(3)
C8 0.072(4) 0.097(4) 0.115(5) 0.048(4) -0.002(4) -0.018(3)
C19 0.037(2) 0.056(2) 0.039(2) -0.0006(17) 0.0086(18) 0.0001(18)
C24A 0.033(3) 0.064(3) 0.041(3) 0.000(2) 0.002(2) -0.006(2)
C23A 0.029(3) 0.093(4) 0.043(3) -0.006(2) 0.002(2) -0.002(2)
C22A 0.040(3) 0.076(4) 0.071(4) -0.022(3) 0.000(3) -0.010(3)
C21A 0.050(4) 0.061(3) 0.078(4) -0.011(3) 0.011(3) -0.003(3)
C20 0.047(3) 0.051(2) 0.061(3) -0.007(2) 0.002(2) -0.003(2)
C13 0.030(2) 0.044(2) 0.038(2) 0.0011(16) 0.0080(17) 0.0003(16)
C14 0.036(2) 0.059(2) 0.040(2) -0.0007(18) 0.0107(18) -0.0006(18)
C15 0.040(3) 0.071(3) 0.054(3) -0.003(2) 0.025(2) 0.003(2)
C16 0.058(3) 0.075(3) 0.044(3) -0.006(2) 0.020(2) 0.007(2)
C17 0.053(3) 0.074(3) 0.041(2) -0.006(2) 0.007(2) -0.002(2)
C18 0.037(2) 0.062(3) 0.041(2) -0.0031(18) 0.0080(18) 0.0000(18)
C25 0.029(2) 0.058(3) 0.043(2) 0.0008(18) 0.0128(17) -0.0011(18)
C26 0.039(2) 0.051(3) 0.050(3) 0.0035(19) 0.0110(19) 0.0002(19)
C27 0.138(6) 0.093(4) 0.085(4) -0.006(3) 0.027(4) 0.046(4)
C28 0.058(3) 0.082(4) 0.098(4) 0.008(3) -0.007(3) 0.010(3)
C29 0.066(4) 0.058(3) 0.109(5) 0.005(3) 0.003(3) -0.002(2)
B1 0.033(2) 0.044(2) 0.040(2) 0.0027(19) 0.0108(19) 0.0017(18)
Li1 0.043(4) 0.093(6) 0.053(4) 0.001(4) 0.009(4) 0.016(4)
C32 0.202(8) 0.179(7) 0.185(8) 0.063(6) 0.017(6) -0.014(6)
C33 0.228(8) 0.244(8) 0.240(8) 0.086(7) 0.029(7) 0.033(6)
O1 0.073(3) 0.103(3) 0.061(2) 0.0223(19) -0.0101(19) -0.011(2)
C30 0.093(5) 0.143(5) 0.118(5) 0.019(4) 0.019(4) -0.020(4)
C31 0.228(8) 0.244(8) 0.240(8) 0.086(7) 0.029(7) 0.033(6)

loop_
_atom_type_symbol
_atom_type_description
_atom_type_scat_dispersion_real
_atom_type_scat_dispersion_imag
_atom_type_scat_source
C C 0.0033 0.0016 'International Tables Vol C Tables 4.2.6.8 and 6.1.1.4'
H H 0.0000 0.0000 'International Tables Vol C Tables 4.2.6.8 and 6.1.1.4'
B B 0.0013 0.0007 'International Tables Vol C Tables 4.2.6.8 and 6.1.1.4'
Li Li -0.0003 0.0001 'International Tables Vol C Tables 4.2.6.8 and 6.1.1.4'
O O 0.0106 0.0060 'International Tables Vol C Tables 4.2.6.8 and 6.1.1.4'
P P 0.1023 0.0942 'International Tables Vol C Tables 4.2.6.8 and 6.1.1.4'
Si Si 0.0817 0.0704 'International Tables Vol C Tables 4.2.6.8 and 6.1.1.4'

loop_
_exptl_crystal_face_index_h
_exptl_crystal_face_index_k
_exptl_crystal_face_index_l
_exptl_crystal_face_perp_dist
0.00 -1.00 0.00 0.0180
0.00 1.00 0.00 0.0250
0.00 0.00 -1.00 0.0690
0.00 0.00 1.00 0.0940
1.00 0.00 0.00 0.1260
-1.00 0.00 1.00 0.0850
-1.00 0.00 0.00 0.1080
1.00 0.00 -1.00 0.1370

loop_
_geom_angle_atom_site_label_1
_geom_angle_atom_site_label_2
_geom_angle_atom_site_label_3
_geom_angle
_geom_angle_site_symmetry_1
_geom_angle_site_symmetry_3
_geom_angle_publ_flag
C1 P1 C10 102.5(2) . . ?
C1 P1 C7 102.85(19) . . ?
C1 P1 Li1 116.6(2) . . ?
C10 P1 Li1 118.2(2) . . ?
C7 P1 C10 103.9(3) . . ?
C7 P1 Li1 111.0(3) . . ?
C26 Si1 C27 106.9(2) . . ?
C26 Si1 C28 109.0(2) . . ?
C26 Si1 C29 110.4(2) . . ?
C27 Si1 C28 108.6(3) . . ?
C27 Si1 C29 111.2(3) . . ?
C29 Si1 C28 110.6(3) . . ?
C2 C1 P1 122.5(3) . . ?
C6 C1 P1 116.9(3) . . ?
C6 C1 C2 120.6(4) . . ?
C1 C2 B1 126.2(3) . . ?
C3 C2 C1 114.3(3) . . ?
C3 C2 B1 119.4(3) . . ?
C2 C3 H3 117.9 . . ?
C4 C3 C2 124.1(4) . . ?
C4 C3 H3 117.9 . . ?
C3 C4 H4 119.9 . . ?
C5 C4 C3 120.2(4) . . ?
C5 C4 H4 119.9 . . ?
C4 C5 H5 120.7 . . ?
C4 C5 C6 118.7(4) . . ?
C6 C5 H5 120.7 . . ?
C1 C6 H6 119.0 . . ?
C5 C6 C1 122.1(4) . . ?
C5 C6 H6 119.0 . . ?
P1 C10 H10 108.7 . . ?
C12 C10 P1 109.0(3) . . ?
C12 C10 H10 108.7 . . ?
C11 C10 P1 111.7(4) . . ?
C11 C10 H10 108.7 . . ?
C11 C10 C12 110.0(5) . . ?
C10 C12 H12A 109.5 . . ?
C10 C12 H12B 109.5 . . ?
C10 C12 H12C 109.5 . . ?
H12A C12 H12B 109.5 . . ?
H12A C12 H12C 109.5 . . ?
H12B C12 H12C 109.5 . . ?
C10 C11 H11A 109.5 . . ?
C10 C11 H11B 109.5 . . ?
C10 C11 H11C 109.5 . . ?
H11A C11 H11B 109.5 . . ?
H11A C11 H11C 109.5 . . ?
H11B C11 H11C 109.5 . . ?
P1 C7 H7 108.6 . . ?
C9 C7 P1 112.0(3) . . ?
C9 C7 H7 108.6 . . ?
C9 C7 C8 108.9(5) . . ?
C8 C7 P1 110.2(4) . . ?
C8 C7 H7 108.6 . . ?
C7 C9 H9A 109.5 . . ?
C7 C9 H9B 109.5 . . ?
C7 C9 H9C 109.5 . . ?
H9A C9 H9B 109.5 . . ?
H9A C9 H9C 109.5 . . ?
H9B C9 H9C 109.5 . . ?
C7 C8 H8A 109.5 . . ?
C7 C8 H8B 109.5 . . ?
C7 C8 H8C 109.5 . . ?
H8A C8 H8B 109.5 . . ?
H8A C8 H8C 109.5 . . ?
H8B C8 H8C 109.5 . . ?
C24A C19 H19 105.1 . . ?
C24A C19 C20 109.1(3) . . ?
C24A C19 B1 118.9(3) . . ?
C20 C19 H19 105.1 . . ?
C20 C19 H19A 101.7 . . ?
C20 C19 B1 112.1(3) . . ?
B1 C19 H19 105.1 . . ?
B1 C19 H19A 101.7 . . ?
C24B C19 H19A 101.7 . . ?
C24B C19 C20 97.0(19) . . ?
C24B C19 B1 137.5(15) . . ?
C19 C24A H24A 109.2 . . ?
C19 C24A H24B 109.2 . . ?
H24A C24A H24B 107.9 . . ?
C23A C24A C19 111.9(4) . . ?
C23A C24A H24A 109.2 . . ?
C23A C24A H24B 109.2 . . ?
C24A C23A H23A 109.4 . . ?
C24A C23A H23B 109.4 . . ?
H23A C23A H23B 108.0 . . ?
C22A C23A C24A 111.0(4) . . ?
C22A C23A H23A 109.4 . . ?
C22A C23A H23B 109.4 . . ?
C23A C22A H22A 109.3 . . ?
C23A C22A H22B 109.3 . . ?
H22A C22A H22B 107.9 . . ?
C21A C22A C23A 111.7(4) . . ?
C21A C22A H22A 109.3 . . ?
C21A C22A H22B 109.3 . . ?
C22A C21A H21A 109.5 . . ?
C22A C21A H21B 109.5 . . ?
C22A C21A C20 110.9(4) . . ?
H21A C21A H21B 108.0 . . ?
C20 C21A H21A 109.5 . . ?
C20 C21A H21B 109.5 . . ?
C19 C20 H20A 109.2 . . ?
C19 C20 H20B 109.2 . . ?
C19 C20 H20C 107.9 . . ?
C19 C20 H20D 107.9 . . ?
C19 C20 C21B 117.5(19) . . ?
C21A C20 C19 112.1(4) . . ?
C21A C20 H20A 109.2 . . ?
C21A C20 H20B 109.2 . . ?
H20A C20 H20B 107.9 . . ?
H20C C20 H20D 107.2 . . ?
C21B C20 H20C 107.9 . . ?
C21B C20 H20D 107.9 . . ?
C14 C13 H13 106.5 . . ?
C14 C13 C18 108.1(3) . . ?
C14 C13 B1 114.9(3) . . ?
C18 C13 H13 106.5 . . ?
C18 C13 B1 113.8(3) . . ?
B1 C13 H13 106.5 . . ?
C13 C14 H14A 109.1 . . ?
C13 C14 H14B 109.1 . . ?
H14A C14 H14B 107.8 . . ?
C15 C14 C13 112.6(3) . . ?
C15 C14 H14A 109.1 . . ?
C15 C14 H14B 109.1 . . ?
C14 C15 H15A 109.3 . . ?
C14 C15 H15B 109.3 . . ?
H15A C15 H15B 107.9 . . ?
C16 C15 C14 111.7(4) . . ?
C16 C15 H15A 109.3 . . ?
C16 C15 H15B 109.3 . . ?
C15 C16 H16A 109.5 . . ?
C15 C16 H16B 109.5 . . ?
C15 C16 C17 110.7(3) . . ?
H16A C16 H16B 108.1 . . ?
C17 C16 H16A 109.5 . . ?
C17 C16 H16B 109.5 . . ?
C16 C17 H17A 109.5 . . ?
C16 C17 H17B 109.5 . . ?
C16 C17 C18 110.8(4) . . ?
H17A C17 H17B 108.1 . . ?
C18 C17 H17A 109.5 . . ?
C18 C17 H17B 109.5 . . ?
C13 C18 H18A 108.8 . . ?
C13 C18 H18B 108.8 . . ?
C17 C18 C13 113.9(3) . . ?
C17 C18 H18A 108.8 . . ?
C17 C18 H18B 108.8 . . ?
H18A C18 H18B 107.7 . . ?
C26 C25 B1 170.2(4) . . ?
C26 C25 Li1 76.0(3) . . ?
B1 C25 Li1 108.9(3) . . ?
Si1 C26 Li1 119.6(3) . . ?
C25 C26 Si1 166.6(4) . . ?
C25 C26 Li1 72.8(3) . . ?
Si1 C27 H27A 109.5 . . ?
Si1 C27 H27B 109.5 . . ?
Si1 C27 H27C 109.5 . . ?
H27A C27 H27B 109.5 . . ?
H27A C27 H27C 109.5 . . ?
H27B C27 H27C 109.5 . . ?
Si1 C28 H28A 109.5 . . ?
Si1 C28 H28B 109.5 . . ?
Si1 C28 H28C 109.5 . . ?
H28A C28 H28B 109.5 . . ?
H28A C28 H28C 109.5 . . ?
H28B C28 H28C 109.5 . . ?
Si1 C29 H29A 109.5 . . ?
Si1 C29 H29B 109.5 . . ?
Si1 C29 H29C 109.5 . . ?
H29A C29 H29B 109.5 . . ?
H29A C29 H29C 109.5 . . ?
H29B C29 H29C 109.5 . . ?
C19 B1 C2 105.2(3) . . ?
C13 B1 C2 111.3(3) . . ?
C13 B1 C19 114.9(3) . . ?
C25 B1 C2 113.5(3) . . ?
C25 B1 C19 110.4(3) . . ?
C25 B1 C13 101.8(3) . . ?
C25 Li1 P1 86.1(3) . . ?
C25 Li1 C26 31.16(17) . . ?
C26 Li1 P1 105.2(3) . . ?
O1 Li1 P1 124.1(4) . . ?
O1 Li1 C25 149.3(4) . . ?
O1 Li1 C26 122.7(4) . . ?
H32A C32 H32B 110.6 . . ?
C33 C32 H32A 113.2 . . ?
C33 C32 H32B 113.2 . . ?
C33 C32 O1 92.4(11) . . ?
O1 C32 H32A 113.2 . . ?
O1 C32 H32B 113.2 . . ?
C32 C33 H33A 109.5 . . ?
C32 C33 H33B 109.5 . . ?
C32 C33 H33C 109.5 . . ?
H33A C33 H33B 109.5 . . ?
H33A C33 H33C 109.5 . . ?
H33B C33 H33C 109.5 . . ?
C32 O1 Li1 124.0(5) . . ?
C30 O1 Li1 123.8(5) . . ?
C30 O1 C32 107.1(6) . . ?
O1 C30 H30A 108.5 . . ?
O1 C30 H30B 108.5 . . ?
H30A C30 H30B 107.5 . . ?
C31 C30 O1 115.2(8) . . ?
C31 C30 H30A 108.5 . . ?
C31 C30 H30B 108.5 . . ?
C30 C31 H31A 109.5 . . ?
C30 C31 H31B 109.5 . . ?
C30 C31 H31C 109.5 . . ?
H31A C31 H31B 109.5 . . ?
H31A C31 H31C 109.5 . . ?
H31B C31 H31C 109.5 . . ?
C19 C24B H24C 107.5 . . ?
C19 C24B H24D 107.5 . . ?
C19 C24B C23B 119(3) . . ?
H24C C24B H24D 107.0 . . ?
C23B C24B H24C 107.5 . . ?
C23B C24B H24D 107.5 . . ?
C24B C23B H23C 109.4 . . ?
C24B C23B H23D 109.4 . . ?
H23C C23B H23D 108.0 . . ?
C22B C23B C24B 111(4) . . ?
C22B C23B H23C 109.4 . . ?
C22B C23B H23D 109.4 . . ?
C23B C22B H22C 111.1 . . ?
C23B C22B H22D 111.1 . . ?
H22C C22B H22D 109.1 . . ?
C21B C22B C23B 103(3) . . ?
C21B C22B H22C 111.1 . . ?
C21B C22B H22D 111.1 . . ?
C20 C21B H21C 108.9 . . ?
C20 C21B H21D 108.9 . . ?
C22B C21B C20 114(3) . . ?
C22B C21B H21C 108.9 . . ?
C22B C21B H21D 108.9 . . ?
H21C C21B H21D 107.7 . . ?

loop_
_geom_bond_atom_site_label_1
_geom_bond_atom_site_label_2
_geom_bond_distance
_geom_bond_site_symmetry_2
_geom_bond_publ_flag
P1 C1 1.832(4) . ?
P1 C10 1.873(5) . ?
P1 C7 1.856(5) . ?
P1 Li1 2.492(7) . ?
Si1 C26 1.827(4) . ?
Si1 C27 1.834(6) . ?
Si1 C28 1.852(5) . ?
Si1 C29 1.844(5) . ?
C1 C2 1.411(5) . ?
C1 C6 1.404(5) . ?
C2 C3 1.408(5) . ?
C2 B1 1.663(6) . ?
C3 H3 0.9500 . ?
C3 C4 1.372(6) . ?
C4 H4 0.9500 . ?
C4 C5 1.359(6) . ?
C5 H5 0.9500 . ?
C5 C6 1.364(6) . ?
C6 H6 0.9500 . ?
C10 H10 1.0000 . ?
C10 C12 1.534(8) . ?
C10 C11 1.510(7) . ?
C12 H12A 0.9800 . ?
C12 H12B 0.9800 . ?
C12 H12C 0.9800 . ?
C11 H11A 0.9800 . ?
C11 H11B 0.9800 . ?
C11 H11C 0.9800 . ?
C7 H7 1.0000 . ?
C7 C9 1.496(7) . ?
C7 C8 1.537(7) . ?
C9 H9A 0.9800 . ?
C9 H9B 0.9800 . ?
C9 H9C 0.9800 . ?
C8 H8A 0.9800 . ?
C8 H8B 0.9800 . ?
C8 H8C 0.9800 . ?
C19 H19 1.0000 . ?
C19 H19A 1.0000 . ?
C19 C24A 1.524(6) . ?
C19 C20 1.533(6) . ?
C19 B1 1.660(6) . ?
C19 C24B 1.491(19) . ?
C24A H24A 0.9900 . ?
C24A H24B 0.9900 . ?
C24A C23A 1.521(6) . ?
C23A H23A 0.9900 . ?
C23A H23B 0.9900 . ?
C23A C22A 1.511(7) . ?
C22A H22A 0.9900 . ?
C22A H22B 0.9900 . ?
C22A C21A 1.508(7) . ?
C21A H21A 0.9900 . ?
C21A H21B 0.9900 . ?
C21A C20 1.520(7) . ?
C20 H20A 0.9900 . ?
C20 H20B 0.9900 . ?
C20 H20C 0.9900 . ?
C20 H20D 0.9900 . ?
C20 C21B 1.54(2) . ?
C13 H13 1.0000 . ?
C13 C14 1.533(5) . ?
C13 C18 1.539(5) . ?
C13 B1 1.657(5) . ?
C14 H14A 0.9900 . ?
C14 H14B 0.9900 . ?
C14 C15 1.531(5) . ?
C15 H15A 0.9900 . ?
C15 H15B 0.9900 . ?
C15 C16 1.515(6) . ?
C16 H16A 0.9900 . ?
C16 H16B 0.9900 . ?
C16 C17 1.521(7) . ?
C17 H17A 0.9900 . ?
C17 H17B 0.9900 . ?
C17 C18 1.522(6) . ?
C18 H18A 0.9900 . ?
C18 H18B 0.9900 . ?
C25 C26 1.205(5) . ?
C25 B1 1.622(6) . ?
C25 Li1 2.226(8) . ?
C26 Li1 2.261(9) . ?
C27 H27A 0.9800 . ?
C27 H27B 0.9800 . ?
C27 H27C 0.9800 . ?
C28 H28A 0.9800 . ?
C28 H28B 0.9800 . ?
C28 H28C 0.9800 . ?
C29 H29A 0.9800 . ?
C29 H29B 0.9800 . ?
C29 H29C 0.9800 . ?
Li1 O1 1.881(8) . ?
C32 H32A 0.9900 . ?
C32 H32B 0.9900 . ?
C32 C33 1.427(9) . ?
C32 O1 1.487(12) . ?
C33 H33A 0.9800 . ?
C33 H33B 0.9800 . ?
C33 H33C 0.9800 . ?
O1 C30 1.442(7) . ?
C30 H30A 0.9900 . ?
C30 H30B 0.9900 . ?
C30 C31 1.437(8) . ?
C31 H31A 0.9800 . ?
C31 H31B 0.9800 . ?
C31 H31C 0.9800 . ?
C24B H24C 0.9900 . ?
C24B H24D 0.9900 . ?
C24B C23B 1.53(2) . ?
C23B H23C 0.9900 . ?
C23B H23D 0.9900 . ?
C23B C22B 1.513(17) . ?
C22B H22C 0.9900 . ?
C22B H22D 0.9900 . ?
C22B C21B 1.512(17) . ?
C21B H21C 0.9900 . ?
C21B H21D 0.9900 . ?

loop_
_geom_torsion_atom_site_label_1
_geom_torsion_atom_site_label_2
_geom_torsion_atom_site_label_3
_geom_torsion_atom_site_label_4
_geom_torsion
_geom_torsion_site_symmetry_1
_geom_torsion_site_symmetry_2
_geom_torsion_site_symmetry_3
_geom_torsion_site_symmetry_4
_geom_torsion_publ_flag
P1 C1 C2 C3 -179.3(3) . . . . ?
P1 C1 C2 B1 4.5(5) . . . . ?
P1 C1 C6 C5 178.6(3) . . . . ?
P1 Li1 O1 C32 88.4(8) . . . . ?
P1 Li1 O1 C30 -63.0(7) . . . . ?
C1 P1 C10 C12 67.9(4) . . . . ?
C1 P1 C10 C11 -170.3(4) . . . . ?
C1 P1 C7 C9 -40.9(4) . . . . ?
C1 P1 C7 C8 -162.3(4) . . . . ?
C1 C2 C3 C4 0.0(6) . . . . ?
C1 C2 B1 C19 74.1(4) . . . . ?
C1 C2 B1 C13 -160.9(3) . . . . ?
C1 C2 B1 C25 -46.7(5) . . . . ?
C2 C1 C6 C5 -0.1(6) . . . . ?
C2 C3 C4 C5 1.4(7) . . . . ?
C3 C2 B1 C19 -101.9(4) . . . . ?
C3 C2 B1 C13 23.1(5) . . . . ?
C3 C2 B1 C25 137.3(4) . . . . ?
C3 C4 C5 C6 -2.2(6) . . . . ?
C4 C5 C6 C1 1.6(6) . . . . ?
C6 C1 C2 C3 -0.7(5) . . . . ?
C6 C1 C2 B1 -176.8(4) . . . . ?
C10 P1 C1 C2 -132.2(4) . . . . ?
C10 P1 C1 C6 49.1(4) . . . . ?
C10 P1 C7 C9 -147.4(4) . . . . ?
C10 P1 C7 C8 91.2(5) . . . . ?
C7 P1 C1 C2 120.1(3) . . . . ?
C7 P1 C1 C6 -58.6(4) . . . . ?
C7 P1 C10 C12 174.7(4) . . . . ?
C7 P1 C10 C11 -63.5(5) . . . . ?
C19 C24A C23A C22A 56.3(5) . . . . ?
C19 C20 C21B C22B 62(4) . . . . ?
C19 C24B C23B C22B -66(5) . . . . ?
C24A C19 C20 C21A 55.7(5) . . . . ?
C24A C19 B1 C2 -156.6(3) . . . . ?
C24A C19 B1 C13 80.6(4) . . . . ?
C24A C19 B1 C25 -33.8(5) . . . . ?
C24A C23A C22A C21A -55.4(6) . . . . ?
C23A C22A C21A C20 55.1(7) . . . . ?
C22A C21A C20 C19 -55.9(6) . . . . ?
C20 C19 C24A C23A -55.8(5) . . . . ?
C20 C19 B1 C2 74.4(4) . . . . ?
C20 C19 B1 C13 -48.4(5) . . . . ?
C20 C19 B1 C25 -162.8(3) . . . . ?
C20 C19 C24B C23B 58(4) . . . . ?
C13 C14 C15 C16 56.5(5) . . . . ?
C14 C13 C18 C17 54.3(4) . . . . ?
C14 C13 B1 C2 -173.5(3) . . . . ?
C14 C13 B1 C19 -54.1(4) . . . . ?
C14 C13 B1 C25 65.2(4) . . . . ?
C14 C15 C16 C17 -55.6(5) . . . . ?
C15 C16 C17 C18 54.9(5) . . . . ?
C16 C17 C18 C13 -56.0(5) . . . . ?
C18 C13 C14 C15 -53.8(4) . . . . ?
C18 C13 B1 C2 61.0(4) . . . . ?
C18 C13 B1 C19 -179.5(3) . . . . ?
C18 C13 B1 C25 -60.2(4) . . . . ?
C25 Li1 O1 C32 -103.1(11) . . . . ?
C25 Li1 O1 C30 105.6(10) . . . . ?
C26 Li1 O1 C32 -127.5(7) . . . . ?
C26 Li1 O1 C30 81.1(7) . . . . ?
C27 Si1 C26 C25 15.7(17) . . . . ?
C27 Si1 C26 Li1 172.0(4) . . . . ?
C28 Si1 C26 C25 -101.5(17) . . . . ?
C28 Si1 C26 Li1 54.8(4) . . . . ?
C29 Si1 C26 C25 136.8(16) . . . . ?
C29 Si1 C26 Li1 -67.0(4) . . . . ?
B1 C2 C3 C4 176.5(4) . . . . ?
B1 C19 C24A C23A 173.9(4) . . . . ?
B1 C19 C20 C21A -170.4(4) . . . . ?
B1 C19 C20 C21B 157(2) . . . . ?
B1 C19 C24B C23B -168(2) . . . . ?
B1 C13 C14 C15 177.9(3) . . . . ?
B1 C13 C18 C17 -176.7(3) . . . . ?
Li1 P1 C1 C2 -1.6(4) . . . . ?
Li1 P1 C1 C6 179.7(3) . . . . ?
Li1 P1 C10 C12 -61.8(5) . . . . ?
Li1 P1 C10 C11 60.0(5) . . . . ?
Li1 P1 C7 C9 84.5(4) . . . . ?
Li1 P1 C7 C8 -36.9(5) . . . . ?
Li1 C25 C26 Si1 158.5(17) . . . . ?
Li1 C25 B1 C2 81.3(4) . . . . ?
Li1 C25 B1 C19 -36.6(4) . . . . ?
Li1 C25 B1 C13 -159.0(3) . . . . ?
Li1 O1 C30 C31 -133.4(9) . . . . ?
C32 O1 C30 C31 71.2(11) . . . . ?
C33 C32 O1 Li1 96.2(9) . . . . ?
C33 C32 O1 C30 -108.4(8) . . . . ?
C24B C19 C20 C21B -55(3) . . . . ?
C24B C19 B1 C2 -55(3) . . . . ?
C24B C19 B1 C13 -178(3) . . . . ?
C24B C19 B1 C25 68(3) . . . . ?
C24B C23B C22B C21B 55(5) . . . . ?
C23B C22B C21B C20 -54(5) . . . . ?
